data_7108225
loop_
_publ_author_name
'Ting Wang'
'Qing-Jie Zhao'
'Hong-Gang Hu'
'Shi-Chong Yu'
'Xiang Liu'
'Li Liu'
'Qiu-Ye Wu'

_publ_section_title
;
 Spirolactonized Si-rhodamine: a novel NIR fluorophore utilized as a
 platform to construct Si-rhodamine-based probes
;
_journal_name_full Chem.Commun.
_journal_page_first 8781
_journal_paper_doi 10.1039/c2cc34159j
_journal_volume 48
_journal_year 2012
_chemical_formula_sum 'C37.5 H44 Cl N5 O S Si'
_chemical_formula_weight 676.38
_chemical_name_common SiR-Hg
_chemical_name_systematic
;
?
;
_space_group_IT_number 56
_symmetry_cell_setting orthorhombic
_symmetry_space_group_name_Hall '-P 2ab 2ac'
_symmetry_space_group_name_H-M 'P c c n'
_atom_sites_solution_hydrogens geom
_atom_sites_solution_primary direct
_atom_sites_solution_secondary difmap
_audit_creation_method SHELXL-97
_cell_angle_alpha 90.00
_cell_angle_beta 90.00
_cell_angle_gamma 90.00
_cell_formula_units_Z 8
_cell_length_a 30.130(6)
_cell_length_b 13.543(3)
_cell_length_c 19.002(4)
_cell_measurement_reflns_used 928
_cell_measurement_temperature 153(2)
_cell_measurement_theta_max 27.27
_cell_measurement_theta_min 2.248
_cell_volume 7754(3)
_computing_cell_refinement 'Bruker XSCANS'
_computing_data_collection 'Bruker XSCANS'
_computing_data_reduction 'Bruker SHELXTL'
_computing_molecular_graphics 'Bruker SHELXTL'
_computing_publication_material 'Bruker SHELXTL'
_computing_structure_refinement 'Bruker SHELXTL'
_computing_structure_solution 'Bruker SHELXTL'
_diffrn_ambient_temperature 153(2)
_diffrn_measured_fraction_theta_full 0.999
_diffrn_measured_fraction_theta_max 0.999
_diffrn_measurement_device_type 'Bruker P4'
_diffrn_measurement_method '\w scans'
_diffrn_radiation_monochromator graphite
_diffrn_radiation_source 'sealed tube'
_diffrn_radiation_type MoK\a
_diffrn_radiation_wavelength 0.71073
_diffrn_reflns_av_R_equivalents 0.0605
_diffrn_reflns_av_sigmaI/netI 0.0400
_diffrn_reflns_limit_h_max 35
_diffrn_reflns_limit_h_min -33
_diffrn_reflns_limit_k_max 8
_diffrn_reflns_limit_k_min -16
_diffrn_reflns_limit_l_max 22
_diffrn_reflns_limit_l_min -22
_diffrn_reflns_number 29442
_diffrn_reflns_theta_full 25.02
_diffrn_reflns_theta_max 25.02
_diffrn_reflns_theta_min 1.35
_exptl_absorpt_coefficient_mu 0.218
_exptl_absorpt_correction_T_max 0.9786
_exptl_absorpt_correction_T_min 0.9476
_exptl_absorpt_correction_type multi-scan
_exptl_absorpt_process_details sadabs
_exptl_crystal_colour green
_exptl_crystal_density_diffrn 1.159
_exptl_crystal_density_method 'not measured'
_exptl_crystal_description block
_exptl_crystal_F_000 2872
_exptl_crystal_size_max 0.25
_exptl_crystal_size_mid 0.25
_exptl_crystal_size_min 0.10
_refine_diff_density_max 0.561
_refine_diff_density_min -0.308
_refine_diff_density_rms 0.072
_refine_ls_extinction_method none
_refine_ls_goodness_of_fit_ref 1.049
_refine_ls_hydrogen_treatment mixed
_refine_ls_matrix_type full
_refine_ls_number_parameters 456
_refine_ls_number_reflns 6850
_refine_ls_number_restraints 7
_refine_ls_restrained_S_all 1.059
_refine_ls_R_factor_all 0.1164
_refine_ls_R_factor_gt 0.0851
_refine_ls_shift/su_max 0.001
_refine_ls_shift/su_mean 0.000
_refine_ls_structure_factor_coef Fsqd
_refine_ls_weighting_details 'calc w=1/[\s^2^(Fo^2^)+(0.1366P)^2^+6.1561P] where P=(Fo^2^+2Fc^2^)/3'
_refine_ls_weighting_scheme calc
_refine_ls_wR_factor_gt 0.2260
_refine_ls_wR_factor_ref 0.2543
_reflns_number_gt 4712
_reflns_number_total 6850
_reflns_threshold_expression >2sigma(I)
_cod_data_source_file c2cc34159j.txt
_cod_data_source_block a20109c
_cod_original_sg_symbol_H-M Pccn
_cod_original_formula_sum 'C37.50 H44 Cl N5 O S Si'
_cod_database_code 7108225

loop_
_symmetry_equiv_pos_as_xyz
'x, y, z'
'-x+1/2, -y+1/2, z'
'-x, y+1/2, -z+1/2'
'x+1/2, -y, -z+1/2'
'-x, -y, -z'
'x-1/2, y-1/2, -z'
'x, -y-1/2, z-1/2'
'-x-1/2, y, z-1/2'

loop_
_atom_site_label
_atom_site_type_symbol
_atom_site_fract_x
_atom_site_fract_y
_atom_site_fract_z
_atom_site_U_iso_or_equiv
_atom_site_adp_type
_atom_site_occupancy
_atom_site_symmetry_multiplicity
_atom_site_calc_flag
_atom_site_refinement_flags
C1 C 0.70395(16) 0.3961(5) 0.1288(3) 0.0957(18) Uani 1 1 d .
H1A H 0.6999 0.4659 0.1166 0.144 Uiso 1 1 calc R
H1B H 0.7032 0.3561 0.0859 0.144 Uiso 1 1 calc R
H1C H 0.7326 0.3875 0.1524 0.144 Uiso 1 1 calc R
C2 C 0.66995(19) 0.2283(4) 0.2190(3) 0.0838(15) Uani 1 1 d .
H2A H 0.6978 0.2269 0.2455 0.126 Uiso 1 1 calc R
H2B H 0.6723 0.1844 0.1782 0.126 Uiso 1 1 calc R
H2C H 0.6456 0.2060 0.2493 0.126 Uiso 1 1 calc R
C3 C 0.57715(11) 0.5084(2) 0.22335(17) 0.0413(8) Uani 1 1 d .
C4 C 0.53359(11) 0.5315(3) 0.25973(17) 0.0425(8) Uani 1 1 d .
C5 C 0.50770(13) 0.4683(3) 0.29948(19) 0.0528(9) Uani 1 1 d .
H5 H 0.5164 0.4016 0.3066 0.063 Uiso 1 1 calc R
C6 C 0.46898(14) 0.5043(3) 0.3286(2) 0.0624(11) Uani 1 1 d .
H6 H 0.4507 0.4619 0.3560 0.075 Uiso 1 1 calc R
C7 C 0.45643(15) 0.6024(4) 0.3182(2) 0.0705(13) Uani 1 1 d .
H7 H 0.4298 0.6261 0.3390 0.085 Uiso 1 1 calc R
C8 C 0.48166(14) 0.6650(3) 0.2786(2) 0.0616(11) Uani 1 1 d .
H8 H 0.4729 0.7316 0.2714 0.074 Uiso 1 1 calc R
C9 C 0.52077(12) 0.6283(3) 0.24879(18) 0.0468(8) Uani 1 1 d .
C10 C 0.55383(13) 0.6788(3) 0.20476(19) 0.0500(9) Uani 1 1 d .
C11 C 0.61473(12) 0.4969(3) 0.27674(19) 0.0460(8) Uani 1 1 d .
C12 C 0.61317(14) 0.5542(3) 0.3386(2) 0.0594(10) Uani 1 1 d .
H12 H 0.5878 0.5942 0.3467 0.071 Uiso 1 1 calc R
C13 C 0.64646(16) 0.5549(3) 0.3874(3) 0.0728(13) Uani 1 1 d .
H13 H 0.6436 0.5950 0.4282 0.087 Uiso 1 1 calc R
C14 C 0.68470(15) 0.4974(4) 0.3783(3) 0.0729(13) Uani 1 1 d .
C15 C 0.68645(13) 0.4403(3) 0.3162(2) 0.0621(11) Uani 1 1 d .
H15 H 0.7119 0.4006 0.3082 0.074 Uiso 1 1 calc R
C16 C 0.65265(11) 0.4393(3) 0.26599(19) 0.0470(8) Uani 1 1 d .
C17 C 0.7137(2) 0.5515(6) 0.4943(4) 0.135(3) Uani 1 1 d .
H17A H 0.6995 0.6160 0.4849 0.161 Uiso 1 1 calc R
H17B H 0.7439 0.5644 0.5129 0.161 Uiso 1 1 calc R
C18 C 0.6845(3) 0.4917(9) 0.5548(4) 0.168(4) Uani 1 1 d .
H18A H 0.6530 0.4943 0.5426 0.251 Uiso 1 1 calc R
H18B H 0.6891 0.5228 0.6008 0.251 Uiso 1 1 calc R
H18C H 0.6943 0.4227 0.5568 0.251 Uiso 1 1 calc R
C19 C 0.7549(4) 0.4167(11) 0.4239(5) 0.198(5) Uani 1 1 d .
H19A H 0.7657 0.3991 0.4714 0.238 Uiso 1 1 calc R
H19B H 0.7444 0.3562 0.3998 0.238 Uiso 1 1 calc R
C20 C 0.7862(4) 0.4622(12) 0.3866(7) 0.241(8) Uani 1 1 d .
H20A H 0.7786 0.4595 0.3365 0.362 Uiso 1 1 calc R
H20B H 0.8148 0.4293 0.3943 0.362 Uiso 1 1 calc R
H20C H 0.7883 0.5313 0.4016 0.362 Uiso 1 1 calc R
C21 C 0.57058(11) 0.4277(2) 0.16732(17) 0.0411(8) Uani 1 1 d .
C22 C 0.52963(12) 0.4240(3) 0.1328(2) 0.0491(9) Uani 1 1 d .
H22 H 0.5069 0.4680 0.1474 0.059 Uiso 1 1 calc R
C23 C 0.52078(13) 0.3599(3) 0.0789(2) 0.0523(9) Uani 1 1 d .
H23 H 0.4922 0.3599 0.0578 0.063 Uiso 1 1 calc R
C24 C 0.55337(13) 0.2940(3) 0.05432(18) 0.0499(9) Uani 1 1 d .
C25 C 0.59466(12) 0.2984(3) 0.08882(19) 0.0483(9) Uani 1 1 d .
H25 H 0.6176 0.2555 0.0733 0.058 Uiso 1 1 calc R
C26 C 0.60371(11) 0.3622(3) 0.14437(17) 0.0420(8) Uani 1 1 d .
C27 C 0.50183(18) 0.2259(4) -0.0346(3) 0.0839(15) Uani 1 1 d .
H27A H 0.5059 0.2035 -0.0837 0.101 Uiso 1 1 calc R
H27B H 0.4892 0.2934 -0.0360 0.101 Uiso 1 1 calc R
C28 C 0.4694(2) 0.1579(6) 0.0019(4) 0.123(2) Uani 1 1 d .
H28A H 0.4803 0.0898 -0.0007 0.184 Uiso 1 1 calc R
H28B H 0.4404 0.1623 -0.0212 0.184 Uiso 1 1 calc R
H28C H 0.4664 0.1775 0.0514 0.184 Uiso 1 1 calc R
C29 C 0.57906(18) 0.1642(4) -0.0275(3) 0.0802(14) Uani 1 1 d .
H29A H 0.5646 0.1062 -0.0494 0.096 Uiso 1 1 calc R
H29B H 0.5976 0.1402 0.0120 0.096 Uiso 1 1 calc R
C30 C 0.6080(2) 0.2126(5) -0.0801(4) 0.119(2) Uani 1 1 d .
H30A H 0.5899 0.2378 -0.1190 0.179 Uiso 1 1 calc R
H30B H 0.6295 0.1645 -0.0984 0.179 Uiso 1 1 calc R
H30C H 0.6240 0.2675 -0.0580 0.179 Uiso 1 1 calc R
C31 C 0.60169(13) 0.5883(3) -0.0298(2) 0.0573(10) Uani 1 1 d .
C32 C 0.61206(17) 0.6683(4) -0.0712(2) 0.0772(13) Uani 1 1 d .
H32 H 0.6205 0.7292 -0.0503 0.093 Uiso 1 1 calc R
C33 C 0.6102(2) 0.6593(5) -0.1432(3) 0.0957(18) Uani 1 1 d .
H33 H 0.6181 0.7139 -0.1720 0.115 Uiso 1 1 calc R
C34 C 0.59704(19) 0.5733(5) -0.1739(3) 0.0932(17) Uani 1 1 d .
H34 H 0.5954 0.5681 -0.2236 0.112 Uiso 1 1 calc R
C35 C 0.58625(17) 0.4943(4) -0.1321(3) 0.0831(14) Uani 1 1 d .
H35 H 0.5773 0.4339 -0.1532 0.100 Uiso 1 1 calc R
C36 C 0.58831(15) 0.5018(4) -0.0601(2) 0.0662(11) Uani 1 1 d .
H36 H 0.5805 0.4470 -0.0315 0.079 Uiso 1 1 calc R
C37 C 0.63248(14) 0.6362(3) 0.0868(2) 0.0584(10) Uani 1 1 d .
C38 C 0.7500 0.7500 0.7215(7) 0.205(9) Uani 1 2 d SD
Cl1 Cl 0.7212(4) 0.8430(10) 0.7567(7) 0.129(5) Uani 0.25 1 d PD
Cl2 Cl 0.6969(3) 0.6890(12) 0.7367(7) 0.221(9) Uani 0.25 1 d PD
Cl1' Cl 0.7662(9) 0.8712(8) 0.7252(6) 0.294(15) Uani 0.25 1 d PD
Cl2' Cl 0.7094(3) 0.7974(8) 0.7787(5) 0.094(3) Uani 0.25 1 d PD
N1 N 0.71750(17) 0.4961(4) 0.4276(3) 0.115(2) Uani 1 1 d .
N2 N 0.54504(13) 0.2294(3) 0.00015(19) 0.0707(10) Uani 1 1 d .
N3 N 0.58334(10) 0.6060(2) 0.18480(15) 0.0473(7) Uani 1 1 d .
N4 N 0.62450(10) 0.6305(2) 0.15721(17) 0.0562(8) Uani 1 1 d .
N5 N 0.60116(11) 0.5951(3) 0.04574(17) 0.0591(9) Uani 1 1 d .
O1 O 0.55604(11) 0.7643(2) 0.18679(16) 0.0719(9) Uani 1 1 d .
S1 S 0.68016(5) 0.68567(13) 0.06043(8) 0.0957(5) Uani 1 1 d .
Si1 Si 0.65867(3) 0.35635(8) 0.18864(6) 0.0511(3) Uani 1 1 d .

loop_
_atom_site_aniso_label
_atom_site_aniso_U_11
_atom_site_aniso_U_22
_atom_site_aniso_U_33
_atom_site_aniso_U_23
_atom_site_aniso_U_13
_atom_site_aniso_U_12
C1 0.057(3) 0.146(5) 0.084(4) -0.005(4) 0.021(2) -0.005(3)
C2 0.096(4) 0.072(3) 0.084(3) -0.010(3) -0.019(3) 0.028(3)
C3 0.0448(18) 0.0388(17) 0.0403(18) 0.0022(15) 0.0000(14) 0.0027(14)
C4 0.0492(19) 0.0424(18) 0.0360(17) -0.0046(15) -0.0021(15) 0.0016(15)
C5 0.060(2) 0.051(2) 0.048(2) -0.0052(17) 0.0066(17) 0.0028(18)
C6 0.062(2) 0.073(3) 0.052(2) -0.009(2) 0.0117(19) -0.004(2)
C7 0.060(3) 0.082(3) 0.070(3) -0.023(3) 0.015(2) 0.011(2)
C8 0.069(3) 0.056(2) 0.060(2) -0.014(2) -0.002(2) 0.019(2)
C9 0.055(2) 0.0458(19) 0.0396(18) -0.0067(16) -0.0080(16) 0.0081(16)
C10 0.067(2) 0.043(2) 0.0401(18) -0.0030(16) -0.0113(17) 0.0056(17)
C11 0.051(2) 0.0418(19) 0.0449(19) -0.0001(16) -0.0038(16) 0.0005(16)
C12 0.062(2) 0.057(2) 0.059(2) -0.011(2) -0.0132(19) 0.0079(19)
C13 0.085(3) 0.063(3) 0.070(3) -0.020(2) -0.024(2) 0.008(2)
C14 0.067(3) 0.072(3) 0.079(3) -0.011(3) -0.025(2) 0.004(2)
C15 0.050(2) 0.062(3) 0.074(3) -0.009(2) -0.0133(19) 0.0041(19)
C16 0.0426(19) 0.049(2) 0.049(2) 0.0023(17) -0.0020(15) 0.0008(15)
C17 0.113(5) 0.142(6) 0.149(7) -0.078(5) -0.078(5) 0.031(5)
C18 0.125(6) 0.285(13) 0.092(5) -0.030(7) -0.012(5) -0.029(8)
C19 0.147(8) 0.333(17) 0.114(6) -0.047(9) -0.068(6) -0.005(11)
C20 0.170(10) 0.35(2) 0.203(13) -0.126(13) 0.014(9) -0.092(12)
C21 0.0449(18) 0.0380(18) 0.0405(18) 0.0002(15) 0.0015(14) 0.0007(14)
C22 0.0460(19) 0.050(2) 0.052(2) -0.0087(18) -0.0001(16) 0.0068(16)
C23 0.050(2) 0.057(2) 0.050(2) -0.0075(18) -0.0040(17) 0.0009(17)
C24 0.062(2) 0.047(2) 0.0400(18) -0.0052(16) 0.0010(17) -0.0021(17)
C25 0.055(2) 0.045(2) 0.0442(19) -0.0042(16) 0.0083(16) 0.0073(16)
C26 0.0460(19) 0.0417(18) 0.0385(18) 0.0045(15) 0.0042(14) 0.0014(15)
C27 0.091(3) 0.093(4) 0.067(3) -0.035(3) -0.025(3) 0.015(3)
C28 0.092(4) 0.118(5) 0.157(7) -0.047(5) -0.008(4) -0.018(4)
C29 0.098(4) 0.073(3) 0.070(3) -0.032(3) -0.004(3) 0.018(3)
C30 0.131(5) 0.121(5) 0.106(5) -0.031(4) 0.045(4) 0.012(4)
C31 0.057(2) 0.064(2) 0.050(2) 0.010(2) 0.0055(18) 0.0058(19)
C32 0.095(4) 0.076(3) 0.061(3) 0.016(2) 0.002(2) -0.004(3)
C33 0.116(4) 0.107(4) 0.064(3) 0.030(3) -0.001(3) -0.015(4)
C34 0.095(4) 0.130(5) 0.055(3) 0.008(3) 0.002(3) -0.003(4)
C35 0.086(3) 0.098(4) 0.066(3) -0.009(3) -0.005(3) -0.006(3)
C36 0.072(3) 0.073(3) 0.054(2) 0.006(2) -0.003(2) -0.006(2)
C37 0.057(2) 0.059(2) 0.059(2) 0.009(2) 0.0055(19) -0.0014(19)
C38 0.112(9) 0.37(3) 0.130(10) 0.000 0.000 0.084(13)
Cl1 0.131(9) 0.108(8) 0.149(12) -0.062(8) -0.083(8) 0.077(7)
Cl2 0.110(7) 0.35(2) 0.206(13) 0.177(16) 0.012(7) -0.018(9)
Cl1' 0.67(5) 0.104(7) 0.105(7) 0.010(6) 0.025(17) 0.067(17)
Cl2' 0.076(4) 0.118(8) 0.088(4) -0.010(5) 0.007(3) 0.057(5)
N1 0.093(3) 0.132(4) 0.120(4) -0.061(3) -0.065(3) 0.042(3)
N2 0.081(2) 0.071(2) 0.060(2) -0.0245(19) -0.0062(19) 0.010(2)
N3 0.0516(17) 0.0437(16) 0.0466(16) 0.0019(14) 0.0012(14) 0.0001(13)
N4 0.0533(18) 0.062(2) 0.0533(19) 0.0083(16) -0.0018(15) -0.0122(15)
N5 0.064(2) 0.067(2) 0.0463(18) 0.0066(17) 0.0021(15) -0.0051(17)
O1 0.101(2) 0.0421(16) 0.073(2) 0.0094(14) -0.0034(17) 0.0048(15)
S1 0.0681(8) 0.1293(13) 0.0899(10) 0.0178(9) 0.0131(7) -0.0300(8)
Si1 0.0439(6) 0.0590(7) 0.0503(6) -0.0034(5) 0.0027(4) 0.0080(5)

loop_
_atom_type_symbol
_atom_type_description
_atom_type_scat_dispersion_real
_atom_type_scat_dispersion_imag
_atom_type_scat_source
C C 0.0033 0.0016 'International Tables Vol C Tables 4.2.6.8 and 6.1.1.4'
H H 0.0000 0.0000 'International Tables Vol C Tables 4.2.6.8 and 6.1.1.4'
N N 0.0061 0.0033 'International Tables Vol C Tables 4.2.6.8 and 6.1.1.4'
O O 0.0106 0.0060 'International Tables Vol C Tables 4.2.6.8 and 6.1.1.4'
Si Si 0.0817 0.0704 'International Tables Vol C Tables 4.2.6.8 and 6.1.1.4'
S S 0.1246 0.1234 'International Tables Vol C Tables 4.2.6.8 and 6.1.1.4'
Cl Cl 0.1484 0.1585 'International Tables Vol C Tables 4.2.6.8 and 6.1.1.4'

loop_
_geom_angle_atom_site_label_1
_geom_angle_atom_site_label_2
_geom_angle_atom_site_label_3
_geom_angle
_geom_angle_site_symmetry_1
_geom_angle_site_symmetry_3
C4 C3 N3 98.4(3) . .
C4 C3 C11 111.1(3) . .
N3 C3 C11 108.5(3) . .
C4 C3 C21 110.5(3) . .
N3 C3 C21 107.4(3) . .
C11 C3 C21 118.8(3) . .
C9 C4 C5 120.8(3) . .
C9 C4 C3 111.7(3) . .
C5 C4 C3 127.6(3) . .
C6 C5 C4 118.5(4) . .
C5 C6 C7 120.5(4) . .
C8 C7 C6 121.2(4) . .
C7 C8 C9 118.2(4) . .
C4 C9 C8 120.8(4) . .
C4 C9 C10 109.7(3) . .
C8 C9 C10 129.5(4) . .
O1 C10 N3 124.8(4) . .
O1 C10 C9 130.1(4) . .
N3 C10 C9 105.1(3) . .
C16 C11 C12 117.1(3) . .
C16 C11 C3 124.4(3) . .
C12 C11 C3 118.2(3) . .
C13 C12 C11 123.1(4) . .
C12 C13 C14 121.0(4) . .
N1 C14 C13 121.3(4) . .
N1 C14 C15 122.7(4) . .
C13 C14 C15 116.0(4) . .
C16 C15 C14 123.3(4) . .
C15 C16 C11 119.4(3) . .
C15 C16 Si1 118.4(3) . .
C11 C16 Si1 122.2(3) . .
N1 C17 C18 112.9(6) . .
C20 C19 N1 102.5(13) . .
C22 C21 C26 117.3(3) . .
C22 C21 C3 117.7(3) . .
C26 C21 C3 124.9(3) . .
C23 C22 C21 123.1(3) . .
C22 C23 C24 121.0(3) . .
N2 C24 C23 121.7(4) . .
N2 C24 C25 122.5(3) . .
C23 C24 C25 115.8(3) . .
C26 C25 C24 123.6(3) . .
C25 C26 C21 119.2(3) . .
C25 C26 Si1 119.4(3) . .
C21 C26 Si1 121.3(3) . .
N2 C27 C28 112.9(5) . .
N2 C29 C30 113.1(5) . .
C36 C31 C32 120.1(4) . .
C36 C31 N5 118.2(4) . .
C32 C31 N5 121.5(4) . .
C31 C32 C33 119.4(5) . .
C34 C33 C32 120.9(5) . .
C33 C34 C35 119.3(5) . .
C34 C35 C36 120.5(5) . .
C31 C36 C35 119.8(5) . .
N5 C37 N4 115.0(3) . .
N5 C37 S1 126.7(3) . .
N4 C37 S1 118.1(3) . .
Cl1 C38 Cl1 132.7(13) 2_665 .
Cl1 C38 Cl1' 123.9(8) 2_665 .
Cl1 C38 Cl1' 53.7(6) . .
Cl1 C38 Cl1' 53.7(6) 2_665 2_665
Cl1 C38 Cl1' 123.9(8) . 2_665
Cl1' C38 Cl1' 175.3(13) . 2_665
Cl1 C38 Cl2' 27.7(6) 2_665 2_665
Cl1 C38 Cl2' 112.9(8) . 2_665
Cl1' C38 Cl2' 97.3(8) . 2_665
Cl1' C38 Cl2' 79.8(7) 2_665 2_665
Cl1 C38 Cl2' 112.9(8) 2_665 .
Cl1 C38 Cl2' 27.7(6) . .
Cl1' C38 Cl2' 79.8(7) . .
Cl1' C38 Cl2' 97.3(8) 2_665 .
Cl2' C38 Cl2' 103.6(9) 2_665 .
Cl1 C38 Cl2 79.8(6) 2_665 2_665
Cl1 C38 Cl2 92.9(6) . 2_665
Cl1' C38 Cl2 46.4(8) . 2_665
Cl1' C38 Cl2 132.6(8) 2_665 2_665
Cl2' C38 Cl2 57.1(6) 2_665 2_665
Cl2' C38 Cl2 110.3(7) . 2_665
Cl1 C38 Cl2 92.9(6) 2_665 .
Cl1 C38 Cl2 79.8(6) . .
Cl1' C38 Cl2 132.6(8) . .
Cl1' C38 Cl2 46.4(8) 2_665 .
Cl2' C38 Cl2 110.3(7) 2_665 .
Cl2' C38 Cl2 57.1(6) . .
Cl2 C38 Cl2 161.8(12) 2_665 .
Cl2' Cl1 Cl1' 140.1(14) . .
Cl2' Cl1 C38 82.1(9) . .
Cl1' Cl1 C38 64.6(6) . .
Cl2' Cl1 Cl2 41.4(11) . .
Cl1' Cl1 Cl2 117.0(6) . .
C38 Cl1 Cl2 53.1(4) . .
Cl1' Cl2 Cl2' 113.6(9) 2_665 .
Cl1' Cl2 C38 62.7(7) 2_665 .
Cl2' Cl2 C38 59.6(5) . .
Cl1' Cl2 Cl1 108.1(8) 2_665 .
Cl2' Cl2 Cl1 18.6(5) . .
C38 Cl2 Cl1 47.1(4) . .
Cl2 Cl1' Cl1 119.9(8) 2_665 .
Cl2 Cl1' C38 70.9(6) 2_665 .
Cl1 Cl1' C38 61.6(5) . .
Cl2 Cl1' Cl2' 106.1(8) 2_665 .
Cl1 Cl1' Cl2' 13.8(5) . .
C38 Cl1' Cl2' 51.0(5) . .
Cl1 Cl2' Cl2 119.9(14) . .
Cl1 Cl2' C38 70.1(9) . .
Cl2 Cl2' C38 63.3(4) . .
Cl1 Cl2' Cl1' 26.2(10) . .
Cl2 Cl2' Cl1' 109.9(6) . .
C38 Cl2' Cl1' 49.2(3) . .
C14 N1 C17 121.9(5) . .
C14 N1 C19 120.1(5) . .
C17 N1 C19 116.4(5) . .
C24 N2 C29 121.9(4) . .
C24 N2 C27 121.5(4) . .
C29 N2 C27 116.6(4) . .
C10 N3 N4 120.6(3) . .
C10 N3 C3 114.1(3) . .
N4 N3 C3 119.9(3) . .
C37 N4 N3 122.9(3) . .
C37 N5 C31 126.7(3) . .
C1 Si1 C16 112.4(2) . .
C1 Si1 C26 111.4(2) . .
C16 Si1 C26 104.19(16) . .
C1 Si1 C2 109.1(3) . .
C16 Si1 C2 109.6(2) . .
C26 Si1 C2 110.1(2) . .

loop_
_geom_bond_atom_site_label_1
_geom_bond_atom_site_label_2
_geom_bond_distance
_geom_bond_site_symmetry_2
C1 Si1 1.856(5) .
C2 Si1 1.859(5) .
C3 C4 1.516(5) .
C3 N3 1.523(4) .
C3 C11 1.528(5) .
C3 C21 1.539(5) .
C4 C9 1.382(5) .
C4 C5 1.383(5) .
C5 C6 1.380(5) .
C6 C7 1.396(7) .
C7 C8 1.364(6) .
C8 C9 1.398(5) .
C9 C10 1.470(5) .
C10 O1 1.209(5) .
C10 N3 1.381(5) .
C11 C16 1.398(5) .
C11 C12 1.409(5) .
C12 C13 1.367(6) .
C13 C14 1.401(6) .
C14 N1 1.361(6) .
C14 C15 1.412(6) .
C15 C16 1.395(5) .
C16 Si1 1.859(4) .
C17 N1 1.478(8) .
C17 C18 1.657(12) .
C19 C20 1.331(15) .
C19 N1 1.559(13) .
C21 C22 1.398(5) .
C21 C26 1.405(5) .
C22 C23 1.368(5) .
C23 C24 1.407(5) .
C24 N2 1.374(5) .
C24 C25 1.407(5) .
C25 C26 1.391(5) .
C26 Si1 1.859(4) .
C27 N2 1.460(6) .
C27 C28 1.512(9) .
C29 N2 1.451(6) .
C29 C30 1.481(8) .
C31 C36 1.366(6) .
C31 C32 1.374(6) .
C31 N5 1.438(5) .
C32 C33 1.375(7) .
C33 C34 1.360(8) .
C34 C35 1.371(8) .
C35 C36 1.373(7) .
C37 N5 1.345(5) .
C37 N4 1.361(5) .
C37 S1 1.663(4) .
C38 Cl1 1.669(10) 2_665
C38 Cl1 1.669(10) .
C38 Cl1' 1.714(11) .
C38 Cl1' 1.714(11) 2_665
C38 Cl2' 1.758(10) 2_665
C38 Cl2' 1.758(10) .
C38 Cl2 1.822(9) 2_665
C38 Cl2 1.822(9) .
Cl1 Cl2' 0.826(16) .
Cl1 Cl1' 1.530(19) .
Cl1 Cl2 2.242(16) .
Cl2 Cl1' 1.40(2) 2_665
Cl2 Cl2' 1.713(18) .
Cl1' Cl2 1.40(2) 2_665
Cl1' Cl2' 2.227(17) .
N3 N4 1.387(4) .
